data_4304794
loop_
_publ_author_name
'Ruslan Pryadun'
'R. H. Holm'

_publ_section_title
;
A New Class of Binuclear and Trinuclear Iron-Sulfur Clusters Derived from
Bis[bis(trimethylsilyl)amido]iron(II)
;
_journal_name_full 'Inorganic Chemistry'
_journal_page_first 3366
_journal_page_last 3370
_journal_paper_doi 10.1021/ic7023742
_journal_volume 47
_journal_year 2008
_chemical_formula_moiety 'C48 H99 Fe3 N3 S4 Si6, C4 H10 O'
_chemical_formula_sum 'C52 H109 Fe3 N3 O S4 Si6'
_chemical_formula_weight 1256.75
_chemical_name_systematic
; 
 ? 
;
_space_group_IT_number 14
_symmetry_cell_setting monoclinic
_symmetry_space_group_name_Hall '-P 2ybc'
_symmetry_space_group_name_H-M 'P 1 21/c 1'
_atom_sites_solution_hydrogens geom
_atom_sites_solution_primary direct
_atom_sites_solution_secondary difmap
_audit_creation_method SHELXL-97
_cell_angle_alpha 90.00
_cell_angle_beta 93.909(2)
_cell_angle_gamma 90.00
_cell_formula_units_Z 4
_cell_length_a 12.7083(10)
_cell_length_b 23.1244(17)
_cell_length_c 23.0203(18)
_cell_measurement_reflns_used 7636
_cell_measurement_temperature 193(2)
_cell_measurement_theta_max 27.79
_cell_measurement_theta_min 2.47
_cell_volume 6749.3(9)
_computing_cell_refinement 'SAINT (Bruker 1997)'
_computing_data_collection 'SMART (Bruker 1997)'
_computing_data_reduction 'SAINT (Bruker 1997)'
_computing_molecular_graphics 'SHELXTL (Sheldrick, 1997)'
_computing_publication_material 'SHELXTL (Sheldrick, 1997)'
_computing_structure_refinement 'SHELX-97 (Sheldrick, 1997)'
_computing_structure_solution 'SHELX-97 (Sheldrick, 1997)'
_diffrn_ambient_temperature 193(2)
_diffrn_detector_area_resol_mean 'not measured'
_diffrn_measured_fraction_theta_full 0.999
_diffrn_measured_fraction_theta_max 0.999
_diffrn_measurement_device_type 'Bruker AXS CCD'
_diffrn_measurement_method 'phi and omega scans'
_diffrn_radiation_monochromator graphite
_diffrn_radiation_source 'normal-focus sealed tube'
_diffrn_radiation_type MoK\a
_diffrn_radiation_wavelength 0.71073
_diffrn_reflns_av_R_equivalents 0.0517
_diffrn_reflns_av_sigmaI/netI 0.0591
_diffrn_reflns_limit_h_max 15
_diffrn_reflns_limit_h_min -15
_diffrn_reflns_limit_k_max 25
_diffrn_reflns_limit_k_min -27
_diffrn_reflns_limit_l_max 22
_diffrn_reflns_limit_l_min -27
_diffrn_reflns_number 37856
_diffrn_reflns_theta_full 25.00
_diffrn_reflns_theta_max 25.00
_diffrn_reflns_theta_min 1.76
_diffrn_standards_number 0
_exptl_absorpt_coefficient_mu 0.902
_exptl_absorpt_correction_T_max 0.798
_exptl_absorpt_correction_T_min 0.635
_exptl_absorpt_correction_type multi-scan
_exptl_absorpt_process_details '(SADABS; Sheldrick, 1996)'
_exptl_crystal_colour black
_exptl_crystal_density_diffrn 1.237
_exptl_crystal_density_method 'not measured'
_exptl_crystal_description prism
_exptl_crystal_F_000 2704
_exptl_crystal_size_max 0.40
_exptl_crystal_size_mid 0.35
_exptl_crystal_size_min 0.25
_refine_diff_density_max 0.799
_refine_diff_density_min -0.734
_refine_diff_density_rms 0.078
_refine_ls_extinction_method none
_refine_ls_goodness_of_fit_ref 1.034
_refine_ls_hydrogen_treatment constr
_refine_ls_matrix_type full
_refine_ls_number_parameters 606
_refine_ls_number_reflns 11874
_refine_ls_number_restraints 22
_refine_ls_restrained_S_all 1.034
_refine_ls_R_factor_all 0.0764
_refine_ls_R_factor_gt 0.0498
_refine_ls_shift/su_max 0.001
_refine_ls_shift/su_mean 0.000
_refine_ls_structure_factor_coef Fsqd
_refine_ls_weighting_details 'calc w=1/[\s^2^(Fo^2^)+(0.0590P)^2^+3.3106P] where P=(Fo^2^+2Fc^2^)/3'
_refine_ls_weighting_scheme calc
_refine_ls_wR_factor_gt 0.1125
_refine_ls_wR_factor_ref 0.1242
_reflns_number_gt 8628
_reflns_number_total 11874
_reflns_threshold_expression I>2\s(I)
_cod_data_source_file ic7023742-file005.cif
_cod_data_source_block c:\dokument\holm\xray\prs25\work\prs25
_cod_depositor_comments
;
The following automatic conversions were performed:
'_symmetry_cell_setting' value 'Monoclinic' changed to 'monoclinic'
according to '/home/saulius/struct/CIF-dictionaries/cif_core.dic'
dictionary named 'cif_core.dic' version 2.4.1 from
2010-06-29.

'_refine_ls_hydrogen_treatment' value 'CONSTR' changed to
'constr' according to '/home/saulius/struct/CIF-dictionaries/cif_core.dic'
dictionary named 'cif_core.dic' version 2.4.1 from 2010-06-29.

Automatic conversion script
Id: cif_fix_enum 1527 2010-12-29 10:47:43Z saulius 
;
_cod_original_sg_symbol_H-M 'P 21/c'
_cod_database_code 4304794

loop_
_symmetry_equiv_pos_as_xyz
'x, y, z'
'-x, y+1/2, -z+1/2'
'-x, -y, -z'
'x, -y-1/2, z-1/2'

loop_
_atom_site_label
_atom_site_type_symbol
_atom_site_fract_x
_atom_site_fract_y
_atom_site_fract_z
_atom_site_U_iso_or_equiv
_atom_site_adp_type
_atom_site_occupancy
_atom_site_symmetry_multiplicity
_atom_site_calc_flag
_atom_site_refinement_flags
_atom_site_disorder_assembly
_atom_site_disorder_group
C1 C 0.9434(3) 0.65138(15) 0.15669(17) 0.0255(8) Uani 1 1 d . . .
C2 C 0.9214(3) 0.66919(16) 0.09314(17) 0.0292(9) Uani 1 1 d . . .
H2A H 0.9274 0.7117 0.0893 0.035 Uiso 1 1 calc R . .
H2B H 0.8490 0.6576 0.0792 0.035 Uiso 1 1 calc R . .
C3 C 1.0556(3) 0.67042(17) 0.17801(19) 0.0338(10) Uani 1 1 d . . .
H3A H 1.0619 0.7130 0.1750 0.041 Uiso 1 1 calc R . .
H3B H 1.0700 0.6594 0.2193 0.041 Uiso 1 1 calc R . .
C4 C 1.0021(3) 0.63917(18) 0.05674(18) 0.0354(10) Uani 1 1 d . . .
H4 H 0.9879 0.6502 0.0149 0.043 Uiso 1 1 calc R . .
C5 C 0.9922(4) 0.57360(19) 0.0625(2) 0.0436(11) Uani 1 1 d . . .
H5A H 1.0423 0.5542 0.0378 0.052 Uiso 1 1 calc R . .
H5B H 0.9199 0.5613 0.0493 0.052 Uiso 1 1 calc R . .
C6 C 1.1127(3) 0.6585(2) 0.0772(2) 0.0429(11) Uani 1 1 d . . .
H6A H 1.1187 0.7010 0.0733 0.051 Uiso 1 1 calc R . .
H6B H 1.1647 0.6402 0.0528 0.051 Uiso 1 1 calc R . .
C7 C 0.5613(3) 0.77571(16) 0.04793(16) 0.0262(8) Uani 1 1 d . . .
C8 C 0.5071(3) 0.71746(18) 0.0383(2) 0.0418(11) Uani 1 1 d . . .
H8A H 0.5040 0.6970 0.0759 0.050 Uiso 1 1 calc R . .
H8B H 0.5476 0.6933 0.0122 0.050 Uiso 1 1 calc R . .
C9 C 0.4995(3) 0.8131(2) 0.08826(18) 0.0387(10) Uani 1 1 d . . .
H9A H 0.5349 0.8510 0.0942 0.046 Uiso 1 1 calc R . .
H9B H 0.4972 0.7940 0.1266 0.046 Uiso 1 1 calc R . .
C10 C 0.5672(3) 0.80680(18) -0.01022(17) 0.0345(10) Uani 1 1 d . . .
H10A H 0.6079 0.7832 -0.0367 0.041 Uiso 1 1 calc R . .
H10B H 0.6036 0.8444 -0.0041 0.041 Uiso 1 1 calc R . .
C11 C 1.0452(3) 0.87641(15) 0.17432(17) 0.0239(8) Uani 1 1 d . . .
C12 C 0.4342(4) 0.77857(19) 0.2449(2) 0.0470(12) Uani 1 1 d . . .
H12A H 0.4842 0.8087 0.2350 0.071 Uiso 1 1 calc R . .
H12B H 0.4000 0.7899 0.2800 0.071 Uiso 1 1 calc R . .
H12C H 0.3807 0.7737 0.2126 0.071 Uiso 1 1 calc R . .
C13 C 0.3990(4) 0.6593(2) 0.2805(2) 0.0489(12) Uani 1 1 d . . .
H13A H 0.3399 0.6601 0.2509 0.073 Uiso 1 1 calc R . .
H13B H 0.3747 0.6719 0.3180 0.073 Uiso 1 1 calc R . .
H13C H 0.4266 0.6198 0.2843 0.073 Uiso 1 1 calc R . .
C14 C 0.9551(5) 0.6542(2) 0.3431(2) 0.0592(14) Uani 1 1 d . A .
H14A H 0.8840 0.6522 0.3570 0.089 Uiso 1 1 calc R . .
H14B H 1.0015 0.6271 0.3653 0.089 Uiso 1 1 calc R . .
H14C H 0.9523 0.6438 0.3017 0.089 Uiso 1 1 calc R . .
C15 C 0.8091(4) 0.8170(2) 0.4268(2) 0.0565(14) Uani 1 1 d . A .
H15A H 0.7434 0.7997 0.4102 0.085 Uiso 1 1 calc R . .
H15B H 0.7927 0.8506 0.4505 0.085 Uiso 1 1 calc R . .
H15C H 0.8482 0.7885 0.4512 0.085 Uiso 1 1 calc R . .
C16 C 1.0163(4) 0.55655(18) 0.1262(2) 0.0432(11) Uani 1 1 d . . .
H16 H 1.0109 0.5136 0.1301 0.052 Uiso 1 1 calc R . .
C17 C 1.1273(4) 0.5760(2) 0.1466(2) 0.0483(12) Uani 1 1 d . . .
H17A H 1.1427 0.5648 0.1879 0.058 Uiso 1 1 calc R . .
H17B H 1.1794 0.5568 0.1230 0.058 Uiso 1 1 calc R . .
C18 C 1.1355(3) 0.6410(2) 0.1404(2) 0.0425(11) Uani 1 1 d . . .
H18 H 1.2084 0.6537 0.1539 0.051 Uiso 1 1 calc R . .
C19 C 0.9353(3) 0.58572(16) 0.16355(19) 0.0365(10) Uani 1 1 d . . .
H19A H 0.8632 0.5726 0.1508 0.044 Uiso 1 1 calc R . .
H19B H 0.9496 0.5749 0.2049 0.044 Uiso 1 1 calc R . .
C20 C 0.3938(4) 0.7276(2) 0.0105(2) 0.0521(13) Uani 1 1 d . . .
H20 H 0.3578 0.6894 0.0040 0.062 Uiso 1 1 calc R . .
C21 C 0.3318(4) 0.7641(2) 0.0513(2) 0.0576(14) Uani 1 1 d . . .
H21A H 0.2591 0.7702 0.0340 0.069 Uiso 1 1 calc R . .
H21B H 0.3276 0.7439 0.0889 0.069 Uiso 1 1 calc R . .
C22 C 0.3997(4) 0.7585(2) -0.0479(2) 0.0541(13) Uani 1 1 d . . .
H22A H 0.4396 0.7346 -0.0745 0.065 Uiso 1 1 calc R . .
H22B H 0.3277 0.7645 -0.0661 0.065 Uiso 1 1 calc R . .
C23 C 0.4546(3) 0.8167(2) -0.03766(19) 0.0428(11) Uani 1 1 d . . .
H23 H 0.4581 0.8374 -0.0756 0.051 Uiso 1 1 calc R . .
C24 C 0.3922(4) 0.8531(2) 0.0032(2) 0.0477(12) Uani 1 1 d . . .
H24A H 0.4268 0.8911 0.0096 0.057 Uiso 1 1 calc R . .
H24B H 0.3201 0.8598 -0.0145 0.057 Uiso 1 1 calc R . .
C25 C 0.3865(3) 0.8220(2) 0.0610(2) 0.0473(12) Uani 1 1 d . . .
H25 H 0.3457 0.8462 0.0877 0.057 Uiso 1 1 calc R . .
C26 C 0.6635(4) 0.9576(2) -0.0160(2) 0.0496(12) Uani 1 1 d . A .
H26A H 0.5968 0.9428 -0.0030 0.074 Uiso 1 1 calc R . .
H26B H 0.6772 0.9399 -0.0534 0.074 Uiso 1 1 calc R . .
H26C H 0.6589 0.9997 -0.0204 0.074 Uiso 1 1 calc R . .
C27 C 0.8517(4) 0.8794(2) 0.0076(2) 0.0452(12) Uani 1 1 d . A .
H27A H 0.9062 0.8657 0.0366 0.068 Uiso 1 1 calc R . .
H27B H 0.8852 0.8940 -0.0266 0.068 Uiso 1 1 calc R . .
H27C H 0.8044 0.8474 -0.0040 0.068 Uiso 1 1 calc R . .
C28 C 0.8595(4) 1.0057(2) 0.0443(2) 0.0536(13) Uani 1 1 d . A .
H28A H 0.8258 1.0354 0.0670 0.080 Uiso 1 1 calc R . .
H28B H 0.8684 1.0203 0.0050 0.080 Uiso 1 1 calc R . .
H28C H 0.9287 0.9961 0.0633 0.080 Uiso 1 1 calc R . .
C31 C 1.0133(4) 0.8795(2) 0.3960(2) 0.0558(14) Uani 1 1 d . A .
H31A H 1.0620 0.8519 0.4156 0.084 Uiso 1 1 calc R . .
H31B H 0.9939 0.9091 0.4238 0.084 Uiso 1 1 calc R . .
H31C H 1.0475 0.8980 0.3639 0.084 Uiso 1 1 calc R . .
C32 C 0.8128(5) 0.8988(2) 0.3279(2) 0.0665(16) Uani 1 1 d . A .
H32A H 0.8423 0.9070 0.2905 0.100 Uiso 1 1 calc R . .
H32B H 0.8154 0.9339 0.3518 0.100 Uiso 1 1 calc R . .
H32C H 0.7394 0.8861 0.3210 0.100 Uiso 1 1 calc R . .
C33 C 0.6027(4) 0.7153(2) 0.32305(19) 0.0547(13) Uani 1 1 d . . .
H33A H 0.6268 0.6767 0.3353 0.082 Uiso 1 1 calc R . .
H33B H 0.5687 0.7341 0.3550 0.082 Uiso 1 1 calc R . .
H33C H 0.6632 0.7385 0.3127 0.082 Uiso 1 1 calc R . .
C34 C 1.0322(6) 0.9232(3) 0.1292(4) 0.0323(8) Uani 0.50 1 d PD A 1
H34A H 0.9607 0.9402 0.1296 0.039 Uiso 0.50 1 calc PR A 1
H34B H 1.0401 0.9066 0.0901 0.039 Uiso 0.50 1 calc PR A 1
C35 C 0.9903(6) 0.9337(3) 0.1858(4) 0.0323(8) Uani 0.50 1 d PD A 2
H35A H 0.9456 0.9453 0.1509 0.039 Uiso 0.50 1 calc PR A 2
H35B H 0.9443 0.9291 0.2185 0.039 Uiso 0.50 1 calc PR A 2
C36 C 1.0378(6) 0.9002(3) 0.2344(4) 0.0323(8) Uani 0.50 1 d PD A 1
H36A H 1.0464 0.8682 0.2629 0.039 Uiso 0.50 1 calc PR A 1
H36B H 0.9668 0.9171 0.2375 0.039 Uiso 0.50 1 calc PR A 1
C37 C 1.1145(6) 0.8581(3) 0.2273(4) 0.0323(8) Uani 0.50 1 d PD A 2
H37A H 1.0703 0.8510 0.2604 0.039 Uiso 0.50 1 calc PR A 2
H37B H 1.1513 0.8216 0.2189 0.039 Uiso 0.50 1 calc PR A 2
C38 C 1.1532(6) 0.8482(3) 0.1699(4) 0.0323(8) Uani 0.50 1 d PD A 1
H38A H 1.1587 0.8324 0.1303 0.039 Uiso 0.50 1 calc PR A 1
H38B H 1.1618 0.8159 0.1981 0.039 Uiso 0.50 1 calc PR A 1
C39 C 1.1114(6) 0.8832(3) 0.1213(4) 0.0323(8) Uani 0.50 1 d PD A 2
H39A H 1.1460 0.8461 0.1128 0.039 Uiso 0.50 1 calc PR A 2
H39B H 1.0657 0.8947 0.0867 0.039 Uiso 0.50 1 calc PR A 2
C40 C 0.7640(5) 1.0114(2) 0.1976(2) 0.0716(17) Uani 1 1 d . A .
H40A H 0.7984 0.9850 0.2263 0.107 Uiso 1 1 calc R . .
H40B H 0.7268 1.0417 0.2178 0.107 Uiso 1 1 calc R . .
H40C H 0.8172 1.0290 0.1744 0.107 Uiso 1 1 calc R . .
C41 C 0.5681(5) 0.9400(2) 0.1964(3) 0.084(2) Uani 1 1 d . A .
H41A H 0.5152 0.9182 0.1724 0.126 Uiso 1 1 calc R . .
H41B H 0.5336 0.9716 0.2161 0.126 Uiso 1 1 calc R . .
H41C H 0.6031 0.9143 0.2255 0.126 Uiso 1 1 calc R . .
C42 C 0.5946(5) 1.0242(2) 0.1025(2) 0.0731(18) Uani 1 1 d . A .
H42A H 0.6443 1.0465 0.0807 0.110 Uiso 1 1 calc R . .
H42B H 0.5562 1.0504 0.1270 0.110 Uiso 1 1 calc R . .
H42C H 0.5445 1.0042 0.0752 0.110 Uiso 1 1 calc R . .
C43 C 0.4232(3) 0.5895(2) 0.1528(3) 0.0558(14) Uani 1 1 d . . .
H43A H 0.3827 0.5844 0.1872 0.084 Uiso 1 1 calc R . .
H43B H 0.4258 0.5527 0.1317 0.084 Uiso 1 1 calc R . .
H43C H 0.3892 0.6189 0.1273 0.084 Uiso 1 1 calc R . .
C44 C 0.6383(3) 0.59840(19) 0.1119(2) 0.0473(12) Uani 1 1 d . . .
H44A H 0.6054 0.6182 0.0777 0.071 Uiso 1 1 calc R . .
H44B H 0.6395 0.5567 0.1046 0.071 Uiso 1 1 calc R . .
H44C H 0.7106 0.6125 0.1196 0.071 Uiso 1 1 calc R . .
C45 C 1.1399(4) 0.7359(3) 0.3231(2) 0.0640(15) Uani 1 1 d . A .
H45A H 1.1315 0.7378 0.2805 0.096 Uiso 1 1 calc R . .
H45B H 1.1829 0.7022 0.3349 0.096 Uiso 1 1 calc R . .
H45C H 1.1747 0.7712 0.3382 0.096 Uiso 1 1 calc R . .
C46 C 1.0354(5) 0.7336(2) 0.4342(2) 0.0603(14) Uani 1 1 d . A .
H46A H 1.0644 0.7717 0.4447 0.090 Uiso 1 1 calc R . .
H46B H 1.0865 0.7036 0.4469 0.090 Uiso 1 1 calc R . .
H46C H 0.9698 0.7276 0.4534 0.090 Uiso 1 1 calc R . .
C49 C 1.1444(7) 0.9881(4) 0.1481(4) 0.0318(12) Uani 0.50 1 d PD A 2
H49A H 1.1023 1.0025 0.1133 0.038 Uiso 0.50 1 calc PR A 2
H49B H 1.2007 1.0165 0.1587 0.038 Uiso 0.50 1 calc PR A 2
C50 C 1.1036(8) 0.9918(5) 0.2004(6) 0.0483(19) Uani 0.50 1 d PD A 1
H50A H 1.0298 1.0053 0.2010 0.058 Uiso 0.50 1 calc PR A 1
H50B H 1.1496 1.0257 0.2090 0.058 Uiso 0.50 1 calc PR A 1
C51 C 1.1471(8) 0.9631(4) 0.2521(5) 0.0318(12) Uani 0.50 1 d PD A 2
H51A H 1.2039 0.9923 0.2569 0.038 Uiso 0.50 1 calc PR A 2
H51B H 1.1085 0.9628 0.2881 0.038 Uiso 0.50 1 calc PR A 2
C52 C 1.2288(8) 0.9151(5) 0.2403(6) 0.0483(19) Uani 0.50 1 d PD A 1
H52A H 1.2883 0.9410 0.2525 0.058 Uiso 0.50 1 calc PR A 1
H52B H 1.2332 0.8812 0.2666 0.058 Uiso 0.50 1 calc PR A 1
C53 C 1.2681(7) 0.9147(4) 0.1897(4) 0.0318(12) Uani 0.50 1 d PD A 2
H53A H 1.3176 0.9471 0.1983 0.038 Uiso 0.50 1 calc PR A 2
H53B H 1.3095 0.8794 0.1828 0.038 Uiso 0.50 1 calc PR A 2
C54 C 1.2232(5) 0.9402(3) 0.1383(4) 0.0483(19) Uani 0.50 1 d PD A 1
H54A H 1.2225 0.9214 0.0997 0.058 Uiso 0.50 1 calc PR A 1
H54B H 1.2820 0.9684 0.1408 0.058 Uiso 0.50 1 calc PR A 1
C58 C 1.1198(5) 0.9730(3) 0.1425(4) 0.0483(19) Uani 0.50 1 d PRD A 1
H58 H 1.1122 1.0055 0.1137 0.058 Uiso 0.50 1 calc PR A 1
C55 C 0.6160(4) 0.5653(2) 0.2358(3) 0.0626(15) Uani 1 1 d . . .
H55A H 0.6902 0.5752 0.2454 0.094 Uiso 1 1 calc R . .
H55B H 0.6109 0.5249 0.2231 0.094 Uiso 1 1 calc R . .
H55C H 0.5759 0.5706 0.2703 0.094 Uiso 1 1 calc R . .
C59 C 1.1237(9) 0.9480(5) 0.2502(6) 0.0483(19) Uani 0.50 1 d PD A 1
H59 H 1.1203 0.9648 0.2901 0.058 Uiso 0.50 1 calc PR A 1
C60 C 1.2439(8) 0.8956(4) 0.1838(5) 0.0483(19) Uani 0.50 1 d PD A 1
H60 H 1.3156 0.8782 0.1815 0.058 Uiso 0.50 1 calc PR A 1
C61 C 1.1946(7) 0.9047(4) 0.2435(5) 0.0318(12) Uani 0.50 1 d PD A 2
H61 H 1.2390 0.8931 0.2792 0.038 Uiso 0.50 1 calc PR A 2
C62 C 1.0715(7) 0.9795(4) 0.2004(5) 0.0318(12) Uani 0.50 1 d PD A 2
H62 H 1.0356 1.0168 0.2087 0.038 Uiso 0.50 1 calc PR A 2
C63 C 1.1929(7) 0.9289(4) 0.1353(4) 0.0318(12) Uani 0.50 1 d PD A 2
H63 H 1.2365 0.9332 0.1010 0.038 Uiso 0.50 1 calc PR A 2
C70 C 0.7121(9) 0.4548(5) 0.0332(5) 0.165(4) Uiso 1 1 d D . .
H70A H 0.7664 0.4680 0.0632 0.198 Uiso 1 1 calc R . .
H70B H 0.7365 0.4177 0.0174 0.198 Uiso 1 1 calc R . .
C71 C 0.7046(9) 0.4946(5) -0.0108(5) 0.189(5) Uiso 1 1 d D . .
H71A H 0.6368 0.4900 -0.0333 0.284 Uiso 1 1 calc R . .
H71B H 0.7622 0.4886 -0.0364 0.284 Uiso 1 1 calc R . .
H71C H 0.7094 0.5336 0.0057 0.284 Uiso 1 1 calc R . .
C72 C 0.5958(11) 0.4121(6) 0.1036(6) 0.201(5) Uiso 1 1 d D . .
H72A H 0.6477 0.4246 0.1351 0.242 Uiso 1 1 calc R . .
H72B H 0.6189 0.3733 0.0916 0.242 Uiso 1 1 calc R . .
C73 C 0.5060(10) 0.4030(5) 0.1298(5) 0.185(5) Uiso 1 1 d D . .
H73A H 0.5031 0.4291 0.1632 0.277 Uiso 1 1 calc R . .
H73B H 0.5040 0.3628 0.1433 0.277 Uiso 1 1 calc R . .
H73C H 0.4455 0.4103 0.1021 0.277 Uiso 1 1 calc R . .
Fe1 Fe 0.68621(4) 0.72820(2) 0.17364(2) 0.02296(13) Uani 1 1 d . . .
Fe2 Fe 0.76505(4) 0.84326(2) 0.13641(2) 0.02247(13) Uani 1 1 d . . .
Fe3 Fe 0.87250(4) 0.77772(2) 0.24214(2) 0.02388(14) Uani 1 1 d . . .
N1 N 0.5684(2) 0.68515(13) 0.19788(14) 0.0269(7) Uani 1 1 d . . .
N2 N 0.7313(2) 0.91881(13) 0.10754(14) 0.0286(7) Uani 1 1 d . A .
N3 N 0.9233(3) 0.78275(13) 0.32293(13) 0.0296(7) Uani 1 1 d . A .
O1 O 0.6114(5) 0.4443(3) 0.0618(3) 0.131(2) Uiso 1 1 d D . .
S1 S 0.70468(7) 0.81507(4) 0.22122(4) 0.0256(2) Uani 1 1 d . A .
S2 S 0.84591(7) 0.68455(4) 0.20452(4) 0.0248(2) Uani 1 1 d . A .
S3 S 0.69917(7) 0.76257(4) 0.07851(4) 0.0249(2) Uani 1 1 d . A .
S4 S 0.94586(7) 0.81799(4) 0.15826(4) 0.0235(2) Uani 1 1 d . A .
Si1 Si 0.56113(9) 0.61324(5) 0.17625(6) 0.0363(3) Uani 1 1 d . . .
Si2 Si 0.50598(9) 0.70902(5) 0.25834(5) 0.0333(3) Uani 1 1 d . . .
Si3 Si 0.66806(10) 0.97044(5) 0.14899(6) 0.0368(3) Uani 1 1 d . . .
Si4 Si 0.77435(9) 0.93896(5) 0.03975(5) 0.0354(3) Uani 1 1 d . . .
Si5 Si 0.89130(11) 0.84054(5) 0.36648(5) 0.0384(3) Uani 1 1 d . . .
Si6 Si 1.00769(10) 0.72936(5) 0.35292(5) 0.0389(3) Uani 1 1 d . . .

loop_
_atom_site_aniso_label
_atom_site_aniso_U_11
_atom_site_aniso_U_22
_atom_site_aniso_U_33
_atom_site_aniso_U_23
_atom_site_aniso_U_13
_atom_site_aniso_U_12
C1 0.025(2) 0.024(2) 0.028(2) -0.0006(16) 0.0032(17) 0.0028(16)
C2 0.029(2) 0.030(2) 0.029(2) -0.0010(17) 0.0010(18) 0.0035(17)
C3 0.029(2) 0.036(2) 0.036(2) -0.0040(18) -0.0032(19) 0.0039(18)
C4 0.037(2) 0.042(2) 0.028(2) 0.0010(19) 0.0088(19) 0.0041(19)
C5 0.044(3) 0.045(3) 0.043(3) -0.017(2) 0.010(2) 0.004(2)
C6 0.033(2) 0.048(3) 0.050(3) -0.001(2) 0.020(2) 0.006(2)
C7 0.0220(19) 0.035(2) 0.022(2) -0.0008(17) -0.0012(16) -0.0008(16)
C8 0.038(2) 0.040(3) 0.045(3) 0.006(2) -0.012(2) -0.005(2)
C9 0.028(2) 0.059(3) 0.030(2) -0.005(2) 0.0025(19) 0.008(2)
C10 0.033(2) 0.044(3) 0.026(2) 0.0079(18) 0.0003(19) 0.0019(19)
C11 0.0231(19) 0.0198(19) 0.029(2) 0.0016(16) 0.0044(17) -0.0057(15)
C12 0.040(3) 0.049(3) 0.054(3) 0.000(2) 0.022(2) 0.009(2)
C13 0.039(3) 0.061(3) 0.048(3) 0.016(2) 0.012(2) -0.007(2)
C14 0.087(4) 0.042(3) 0.045(3) 0.010(2) -0.018(3) 0.002(3)
C15 0.053(3) 0.080(4) 0.038(3) -0.012(3) 0.009(3) -0.005(3)
C16 0.055(3) 0.022(2) 0.054(3) -0.002(2) 0.014(2) 0.008(2)
C17 0.048(3) 0.052(3) 0.044(3) 0.002(2) 0.004(2) 0.026(2)
C18 0.020(2) 0.055(3) 0.052(3) -0.009(2) 0.001(2) 0.008(2)
C19 0.047(3) 0.025(2) 0.039(3) 0.0043(18) 0.013(2) 0.0033(19)
C20 0.045(3) 0.048(3) 0.060(3) 0.008(2) -0.022(3) -0.017(2)
C21 0.027(2) 0.093(4) 0.052(3) 0.023(3) -0.006(2) -0.004(3)
C22 0.046(3) 0.074(4) 0.039(3) -0.005(2) -0.020(2) 0.003(3)
C23 0.037(3) 0.061(3) 0.030(2) 0.016(2) -0.006(2) 0.005(2)
C24 0.033(2) 0.052(3) 0.057(3) 0.012(2) -0.006(2) 0.010(2)
C25 0.026(2) 0.074(3) 0.041(3) -0.003(2) 0.000(2) 0.010(2)
C26 0.055(3) 0.052(3) 0.041(3) 0.019(2) -0.010(2) -0.004(2)
C27 0.048(3) 0.055(3) 0.034(3) 0.011(2) 0.012(2) 0.000(2)
C28 0.052(3) 0.053(3) 0.055(3) 0.021(2) -0.003(3) -0.015(2)
C31 0.090(4) 0.047(3) 0.030(3) -0.001(2) 0.002(3) -0.025(3)
C32 0.111(5) 0.043(3) 0.042(3) -0.010(2) -0.014(3) 0.025(3)
C33 0.050(3) 0.085(4) 0.029(3) 0.007(3) 0.005(2) -0.013(3)
C34 0.0305(18) 0.0300(18) 0.0363(19) -0.0002(15) 0.0020(15) -0.0034(14)
C35 0.0305(18) 0.0300(18) 0.0363(19) -0.0002(15) 0.0020(15) -0.0034(14)
C36 0.0305(18) 0.0300(18) 0.0363(19) -0.0002(15) 0.0020(15) -0.0034(14)
C37 0.0305(18) 0.0300(18) 0.0363(19) -0.0002(15) 0.0020(15) -0.0034(14)
C38 0.0305(18) 0.0300(18) 0.0363(19) -0.0002(15) 0.0020(15) -0.0034(14)
C39 0.0305(18) 0.0300(18) 0.0363(19) -0.0002(15) 0.0020(15) -0.0034(14)
C40 0.080(4) 0.068(4) 0.064(4) -0.027(3) -0.019(3) 0.030(3)
C41 0.090(5) 0.053(3) 0.116(6) -0.003(3) 0.061(4) 0.027(3)
C42 0.091(4) 0.064(4) 0.060(4) -0.004(3) -0.022(3) 0.048(3)
C43 0.035(3) 0.047(3) 0.086(4) -0.014(3) 0.006(3) -0.009(2)
C44 0.039(3) 0.034(2) 0.069(3) -0.013(2) 0.008(2) -0.003(2)
C45 0.046(3) 0.087(4) 0.057(3) -0.006(3) -0.005(3) 0.013(3)
C46 0.079(4) 0.065(3) 0.034(3) 0.002(2) -0.019(3) 0.012(3)
C49 0.024(2) 0.035(2) 0.038(3) -0.0023(19) 0.0108(19) -0.012(2)
C50 0.037(3) 0.039(3) 0.068(4) 0.009(3) -0.001(3) -0.009(2)
C51 0.024(2) 0.035(2) 0.038(3) -0.0023(19) 0.0108(19) -0.012(2)
C52 0.037(3) 0.039(3) 0.068(4) 0.009(3) -0.001(3) -0.009(2)
C53 0.024(2) 0.035(2) 0.038(3) -0.0023(19) 0.0108(19) -0.012(2)
C54 0.037(3) 0.039(3) 0.068(4) 0.009(3) -0.001(3) -0.009(2)
C58 0.037(3) 0.039(3) 0.068(4) 0.009(3) -0.001(3) -0.009(2)
C55 0.052(3) 0.039(3) 0.097(4) 0.024(3) 0.007(3) 0.010(2)
C59 0.037(3) 0.039(3) 0.068(4) 0.009(3) -0.001(3) -0.009(2)
C60 0.037(3) 0.039(3) 0.068(4) 0.009(3) -0.001(3) -0.009(2)
C61 0.024(2) 0.035(2) 0.038(3) -0.0023(19) 0.0108(19) -0.012(2)
C62 0.024(2) 0.035(2) 0.038(3) -0.0023(19) 0.0108(19) -0.012(2)
C63 0.024(2) 0.035(2) 0.038(3) -0.0023(19) 0.0108(19) -0.012(2)
Fe1 0.0223(3) 0.0234(3) 0.0232(3) 0.0013(2) 0.0018(2) -0.0008(2)
Fe2 0.0230(3) 0.0224(3) 0.0219(3) 0.0015(2) 0.0001(2) 0.0011(2)
Fe3 0.0268(3) 0.0246(3) 0.0199(3) 0.0008(2) -0.0005(2) -0.0005(2)
N1 0.0215(16) 0.0268(17) 0.0323(19) 0.0042(14) 0.0018(14) 0.0013(13)
N2 0.0303(18) 0.0246(17) 0.0310(19) 0.0076(14) 0.0018(15) 0.0041(14)
N3 0.0354(19) 0.0311(18) 0.0216(17) 0.0005(14) -0.0025(15) -0.0012(15)
S1 0.0266(5) 0.0272(5) 0.0234(5) -0.0018(4) 0.0038(4) 0.0016(4)
S2 0.0252(5) 0.0260(5) 0.0234(5) -0.0010(4) 0.0024(4) 0.0015(4)
S3 0.0237(5) 0.0287(5) 0.0220(5) -0.0016(4) -0.0004(4) 0.0017(4)
S4 0.0235(5) 0.0223(5) 0.0247(5) 0.0008(4) 0.0006(4) -0.0014(4)
Si1 0.0223(6) 0.0249(6) 0.0617(8) 0.0023(5) 0.0026(6) 0.0004(5)
Si2 0.0292(6) 0.0394(7) 0.0319(7) 0.0072(5) 0.0077(5) -0.0002(5)
Si3 0.0405(7) 0.0285(6) 0.0408(7) 0.0020(5) -0.0008(6) 0.0113(5)
Si4 0.0357(7) 0.0390(7) 0.0309(6) 0.0118(5) -0.0021(5) -0.0025(5)
Si5 0.0559(8) 0.0354(7) 0.0232(6) -0.0029(5) -0.0011(6) -0.0021(6)
Si6 0.0467(7) 0.0419(7) 0.0268(6) 0.0025(5) -0.0078(6) 0.0058(6)

loop_
_atom_type_symbol
_atom_type_description
_atom_type_scat_dispersion_real
_atom_type_scat_dispersion_imag
_atom_type_scat_source
C C 0.0033 0.0016 'International Tables Vol C Tables 4.2.6.8 and 6.1.1.4'
H H 0.0000 0.0000 'International Tables Vol C Tables 4.2.6.8 and 6.1.1.4'
N N 0.0061 0.0033 'International Tables Vol C Tables 4.2.6.8 and 6.1.1.4'
O O 0.0106 0.0060 'International Tables Vol C Tables 4.2.6.8 and 6.1.1.4'
Si Si 0.0817 0.0704 'International Tables Vol C Tables 4.2.6.8 and 6.1.1.4'
S S 0.1246 0.1234 'International Tables Vol C Tables 4.2.6.8 and 6.1.1.4'
Fe Fe 0.3463 0.8444 'International Tables Vol C Tables 4.2.6.8 and 6.1.1.4'

loop_
_geom_angle_atom_site_label_1
_geom_angle_atom_site_label_2
_geom_angle_atom_site_label_3
_geom_angle
_geom_angle_site_symmetry_1
_geom_angle_site_symmetry_3
_geom_angle_publ_flag
C2 C1 C19 110.9(3) . . ?
C2 C1 C3 109.5(3) . . ?
C19 C1 C3 108.6(3) . . ?
C2 C1 S2 111.5(3) . . ?
C19 C1 S2 107.0(2) . . ?
C3 C1 S2 109.3(3) . . ?
C1 C2 C4 108.4(3) . . ?
C1 C2 H2A 110.0 . . ?
C4 C2 H2A 110.0 . . ?
C1 C2 H2B 110.0 . . ?
C4 C2 H2B 110.0 . . ?
H2A C2 H2B 108.4 . . ?
C18 C3 C1 109.1(3) . . ?
C18 C3 H3A 109.9 . . ?
C1 C3 H3A 109.9 . . ?
C18 C3 H3B 109.9 . . ?
C1 C3 H3B 109.9 . . ?
H3A C3 H3B 108.3 . . ?
C6 C4 C5 110.2(4) . . ?
C6 C4 C2 109.7(3) . . ?
C5 C4 C2 109.9(3) . . ?
C6 C4 H4 109.0 . . ?
C5 C4 H4 109.0 . . ?
C2 C4 H4 109.0 . . ?
C4 C5 C16 109.1(4) . . ?
C4 C5 H5A 109.9 . . ?
C16 C5 H5A 109.9 . . ?
C4 C5 H5B 109.9 . . ?
C16 C5 H5B 109.9 . . ?
H5A C5 H5B 108.3 . . ?
C4 C6 C18 109.4(3) . . ?
C4 C6 H6A 109.8 . . ?
C18 C6 H6A 109.8 . . ?
C4 C6 H6B 109.8 . . ?
C18 C6 H6B 109.8 . . ?
H6A C6 H6B 108.3 . . ?
C8 C7 C9 110.1(3) . . ?
C8 C7 C10 109.7(3) . . ?
C9 C7 C10 109.0(3) . . ?
C8 C7 S3 108.3(3) . . ?
C9 C7 S3 111.8(3) . . ?
C10 C7 S3 107.8(2) . . ?
C7 C8 C20 108.9(3) . . ?
C7 C8 H8A 109.9 . . ?
C20 C8 H8A 109.9 . . ?
C7 C8 H8B 109.9 . . ?
C20 C8 H8B 109.9 . . ?
H8A C8 H8B 108.3 . . ?
C7 C9 C25 109.4(3) . . ?
C7 C9 H9A 109.8 . . ?
C25 C9 H9A 109.8 . . ?
C7 C9 H9B 109.8 . . ?
C25 C9 H9B 109.8 . . ?
H9A C9 H9B 108.2 . . ?
C7 C10 C23 109.2(3) . . ?
C7 C10 H10A 109.8 . . ?
C23 C10 H10A 109.8 . . ?
C7 C10 H10B 109.8 . . ?
C23 C10 H10B 109.8 . . ?
H10A C10 H10B 108.3 . . ?
C36 C11 C34 111.3(5) . . ?
C36 C11 C37 55.1(5) . . ?
C34 C11 C37 142.1(5) . . ?
C36 C11 C38 109.3(5) . . ?
C34 C11 C38 108.6(5) . . ?
C37 C11 C38 57.2(5) . . ?
C36 C11 C35 57.6(5) . . ?
C34 C11 C35 57.7(5) . . ?
C37 C11 C35 110.5(5) . . ?
C38 C11 C35 143.5(5) . . ?
C36 C11 C39 140.2(5) . . ?
C34 C11 C39 54.3(4) . . ?
C37 C11 C39 110.4(5) . . ?
C38 C11 C39 56.6(4) . . ?
C35 C11 C39 109.3(5) . . ?
C36 C11 S4 111.4(3) . . ?
C34 C11 S4 110.1(4) . . ?
C37 C11 S4 107.7(3) . . ?
C38 C11 S4 106.0(3) . . ?
C35 C11 S4 110.5(3) . . ?
C39 C11 S4 108.4(4) . . ?
Si2 C12 H12A 109.5 . . ?
Si2 C12 H12B 109.5 . . ?
H12A C12 H12B 109.5 . . ?
Si2 C12 H12C 109.5 . . ?
H12A C12 H12C 109.5 . . ?
H12B C12 H12C 109.5 . . ?
Si2 C13 H13A 109.5 . . ?
Si2 C13 H13B 109.5 . . ?
H13A C13 H13B 109.5 . . ?
Si2 C13 H13C 109.5 . . ?
H13A C13 H13C 109.5 . . ?
H13B C13 H13C 109.5 . . ?
Si6 C14 H14A 109.5 . . ?
Si6 C14 H14B 109.5 . . ?
H14A C14 H14B 109.5 . . ?
Si6 C14 H14C 109.5 . . ?
H14A C14 H14C 109.5 . . ?
H14B C14 H14C 109.5 . . ?
Si5 C15 H15A 109.5 . . ?
Si5 C15 H15B 109.5 . . ?
H15A C15 H15B 109.5 . . ?
Si5 C15 H15C 109.5 . . ?
H15A C15 H15C 109.5 . . ?
H15B C15 H15C 109.5 . . ?
C17 C16 C5 110.0(4) . . ?
C17 C16 C19 109.7(4) . . ?
C5 C16 C19 109.0(4) . . ?
C17 C16 H16 109.4 . . ?
C5 C16 H16 109.4 . . ?
C19 C16 H16 109.4 . . ?
C18 C17 C16 109.4(3) . . ?
C18 C17 H17A 109.8 . . ?
C16 C17 H17A 109.8 . . ?
C18 C17 H17B 109.8 . . ?
C16 C17 H17B 109.8 . . ?
H17A C17 H17B 108.2 . . ?
C17 C18 C6 110.1(4) . . ?
C17 C18 C3 109.5(4) . . ?
C6 C18 C3 109.4(3) . . ?
C17 C18 H18 109.3 . . ?
C6 C18 H18 109.3 . . ?
C3 C18 H18 109.3 . . ?
C1 C19 C16 108.9(3) . . ?
C1 C19 H19A 109.9 . . ?
C16 C19 H19A 109.9 . . ?
C1 C19 H19B 109.9 . . ?
C16 C19 H19B 109.9 . . ?
H19A C19 H19B 108.3 . . ?
C21 C20 C22 109.9(4) . . ?
C21 C20 C8 109.5(4) . . ?
C22 C20 C8 109.4(4) . . ?
C21 C20 H20 109.3 . . ?
C22 C20 H20 109.3 . . ?
C8 C20 H20 109.3 . . ?
C25 C21 C20 109.3(4) . . ?
C25 C21 H21A 109.8 . . ?
C20 C21 H21A 109.8 . . ?
C25 C21 H21B 109.8 . . ?
C20 C21 H21B 109.8 . . ?
H21A C21 H21B 108.3 . . ?
C23 C22 C20 109.0(4) . . ?
C23 C22 H22A 109.9 . . ?
C20 C22 H22A 109.9 . . ?
C23 C22 H22B 109.9 . . ?
C20 C22 H22B 109.9 . . ?
H22A C22 H22B 108.3 . . ?
C24 C23 C22 109.3(4) . . ?
C24 C23 C10 109.7(4) . . ?
C22 C23 C10 109.5(4) . . ?
C24 C23 H23 109.5 . . ?
C22 C23 H23 109.5 . . ?
C10 C23 H23 109.5 . . ?
C25 C24 C23 109.8(4) . . ?
C25 C24 H24A 109.7 . . ?
C23 C24 H24A 109.7 . . ?
C25 C24 H24B 109.7 . . ?
C23 C24 H24B 109.7 . . ?
H24A C24 H24B 108.2 . . ?
C24 C25 C21 109.7(4) . . ?
C24 C25 C9 108.7(4) . . ?
C21 C25 C9 110.3(4) . . ?
C24 C25 H25 109.4 . . ?
C21 C25 H25 109.4 . . ?
C9 C25 H25 109.4 . . ?
Si4 C26 H26A 109.5 . . ?
Si4 C26 H26B 109.5 . . ?
H26A C26 H26B 109.5 . . ?
Si4 C26 H26C 109.5 . . ?
H26A C26 H26C 109.5 . . ?
H26B C26 H26C 109.5 . . ?
Si4 C27 H27A 109.5 . . ?
Si4 C27 H27B 109.5 . . ?
H27A C27 H27B 109.5 . . ?
Si4 C27 H27C 109.5 . . ?
H27A C27 H27C 109.5 . . ?
H27B C27 H27C 109.5 . . ?
Si4 C28 H28A 109.5 . . ?
Si4 C28 H28B 109.5 . . ?
H28A C28 H28B 109.5 . . ?
Si4 C28 H28C 109.5 . . ?
H28A C28 H28C 109.5 . . ?
H28B C28 H28C 109.5 . . ?
Si5 C31 H31A 109.5 . . ?
Si5 C31 H31B 109.5 . . ?
H31A C31 H31B 109.5 . . ?
Si5 C31 H31C 109.5 . . ?
H31A C31 H31C 109.5 . . ?
H31B C31 H31C 109.5 . . ?
Si5 C32 H32A 109.5 . . ?
Si5 C32 H32B 109.5 . . ?
H32A C32 H32B 109.5 . . ?
Si5 C32 H32C 109.5 . . ?
H32A C32 H32C 109.5 . . ?
H32B C32 H32C 109.5 . . ?
Si2 C33 H33A 109.5 . . ?
Si2 C33 H33B 109.5 . . ?
H33A C33 H33B 109.5 . . ?
Si2 C33 H33C 109.5 . . ?
H33A C33 H33C 109.5 . . ?
H33B C33 H33C 109.5 . . ?
C11 C34 C58 110.0(6) . . ?
C11 C34 H34A 109.7 . . ?
C58 C34 H34A 109.7 . . ?
C11 C34 H34B 109.7 . . ?
C58 C34 H34B 109.7 . . ?
H34A C34 H34B 108.2 . . ?
C62 C35 C11 109.6(6) . . ?
C62 C35 H35A 109.8 . . ?
C11 C35 H35A 109.8 . . ?
C62 C35 H35B 109.8 . . ?
C11 C35 H35B 109.8 . . ?
H35A C35 H35B 108.2 . . ?
C11 C36 C59 112.7(7) . . ?
C11 C36 H36A 109.1 . . ?
C59 C36 H36A 109.1 . . ?
C11 C36 H36B 109.1 . . ?
C59 C36 H36B 109.1 . . ?
H36A C36 H36B 107.8 . . ?
C61 C37 C11 110.1(7) . . ?
C61 C37 H37A 109.6 . . ?
C11 C37 H37A 109.6 . . ?
C61 C37 H37B 109.6 . . ?
C11 C37 H37B 109.6 . . ?
H37A C37 H37B 108.2 . . ?
C11 C38 C60 109.3(6) . . ?
C11 C38 H38A 109.8 . . ?
C60 C38 H38A 109.8 . . ?
C11 C38 H38B 109.8 . . ?
C60 C38 H38B 109.8 . . ?
H38A C38 H38B 108.3 . . ?
C63 C39 C11 108.0(6) . . ?
C63 C39 H39A 110.1 . . ?
C11 C39 H39A 110.1 . . ?
C63 C39 H39B 110.1 . . ?
C11 C39 H39B 110.1 . . ?
H39A C39 H39B 108.4 . . ?
Si3 C40 H40A 109.5 . . ?
Si3 C40 H40B 109.5 . . ?
H40A C40 H40B 109.5 . . ?
Si3 C40 H40C 109.5 . . ?
H40A C40 H40C 109.5 . . ?
H40B C40 H40C 109.5 . . ?
Si3 C41 H41A 109.5 . . ?
Si3 C41 H41B 109.5 . . ?
H41A C41 H41B 109.5 . . ?
Si3 C41 H41C 109.5 . . ?
H41A C41 H41C 109.5 . . ?
H41B C41 H41C 109.5 . . ?
Si3 C42 H42A 109.5 . . ?
Si3 C42 H42B 109.5 . . ?
H42A C42 H42B 109.5 . . ?
Si3 C42 H42C 109.5 . . ?
H42A C42 H42C 109.5 . . ?
H42B C42 H42C 109.5 . . ?
Si1 C43 H43A 109.5 . . ?
Si1 C43 H43B 109.5 . . ?
H43A C43 H43B 109.5 . . ?
Si1 C43 H43C 109.5 . . ?
H43A C43 H43C 109.5 . . ?
H43B C43 H43C 109.5 . . ?
Si1 C44 H44A 109.5 . . ?
Si1 C44 H44B 109.5 . . ?
H44A C44 H44B 109.5 . . ?
Si1 C44 H44C 109.5 . . ?
H44A C44 H44C 109.5 . . ?
H44B C44 H44C 109.5 . . ?
Si6 C45 H45A 109.5 . . ?
Si6 C45 H45B 109.5 . . ?
H45A C45 H45B 109.5 . . ?
Si6 C45 H45C 109.5 . . ?
H45A C45 H45C 109.5 . . ?
H45B C45 H45C 109.5 . . ?
Si6 C46 H46A 109.5 . . ?
Si6 C46 H46B 109.5 . . ?
H46A C46 H46B 109.5 . . ?
Si6 C46 H46C 109.5 . . ?
H46A C46 H46C 109.5 . . ?
H46B C46 H46C 109.5 . . ?
C63 C49 C62 107.3(8) . . ?
C63 C49 H49A 110.3 . . ?
C62 C49 H49A 110.3 . . ?
C63 C49 H49B 110.3 . . ?
C62 C49 H49B 110.3 . . ?
H49A C49 H49B 108.5 . . ?
C58 C50 C59 118.0(10) . . ?
C58 C50 H50A 107.8 . . ?
C59 C50 H50A 107.8 . . ?
C58 C50 H50B 107.8 . . ?
C59 C50 H50B 107.8 . . ?
H50A C50 H50B 107.2 . . ?
C61 C51 C62 111.1(10) . . ?
C61 C51 H51A 109.4 . . ?
C62 C51 H51A 109.4 . . ?
C61 C51 H51B 109.4 . . ?
C62 C51 H51B 109.4 . . ?
H51A C51 H51B 108.0 . . ?
C60 C52 C59 117.7(12) . . ?
C60 C52 H52A 107.9 . . ?
C59 C52 H52A 107.9 . . ?
C60 C52 H52B 107.9 . . ?
C59 C52 H52B 107.9 . . ?
H52A C52 H52B 107.2 . . ?
C63 C53 C61 106.9(8) . . ?
C63 C53 H53A 110.3 . . ?
C61 C53 H53A 110.3 . . ?
C63 C53 H53B 110.3 . . ?
C61 C53 H53B 110.3 . . ?
H53A C53 H53B 108.6 . . ?
C60 C54 C58 114.5(5) . . ?
C60 C54 H54A 108.6 . . ?
C58 C54 H54A 108.6 . . ?
C60 C54 H54B 108.6 . . ?
C58 C54 H54B 108.6 . . ?
H54A C54 H54B 107.6 . . ?
C50 C58 C54 112.9(6) . . ?
C50 C58 C34 104.5(6) . . ?
C54 C58 C34 102.6(4) . . ?
C50 C58 H58 112.1 . . ?
C54 C58 H58 112.1 . . ?
C34 C58 H58 112.1 . . ?
Si1 C55 H55A 109.5 . . ?
Si1 C55 H55B 109.5 . . ?
H55A C55 H55B 109.5 . . ?
Si1 C55 H55C 109.5 . . ?
H55A C55 H55C 109.5 . . ?
H55B C55 H55C 109.5 . . ?
C50 C59 C52 108.0(11) . . ?
C50 C59 C36 102.2(10) . . ?
C52 C59 C36 102.1(9) . . ?
C50 C59 H59 114.4 . . ?
C52 C59 H59 114.4 . . ?
C36 C59 H59 114.4 . . ?
C52 C60 C54 113.7(10) . . ?
C52 C60 C38 105.2(8) . . ?
C54 C60 C38 104.1(8) . . ?
C52 C60 H60 111.2 . . ?
C54 C60 H60 111.2 . . ?
C38 C60 H60 111.2 . . ?
C51 C61 C37 113.9(8) . . ?
C51 C61 C53 103.4(8) . . ?
C37 C61 C53 109.1(8) . . ?
C51 C61 H61 110.1 . . ?
C37 C61 H61 110.1 . . ?
C53 C61 H61 110.1 . . ?
C35 C62 C51 112.7(8) . . ?
C35 C62 C49 110.4(8) . . ?
C51 C62 C49 104.8(8) . . ?
C35 C62 H62 109.6 . . ?
C51 C62 H62 109.6 . . ?
C49 C62 H62 109.6 . . ?
C39 C63 C49 112.8(7) . . ?
C39 C63 C53 113.6(8) . . ?
C49 C63 C53 105.4(8) . . ?
C39 C63 H63 108.3 . . ?
C49 C63 H63 108.3 . . ?
C53 C63 H63 108.3 . . ?
C71 C70 O1 114.6(10) . . ?
C71 C70 H70A 108.6 . . ?
O1 C70 H70A 108.6 . . ?
C71 C70 H70B 108.6 . . ?
O1 C70 H70B 108.6 . . ?
H70A C70 H70B 107.6 . . ?
C70 C71 H71A 109.5 . . ?
C70 C71 H71B 109.5 . . ?
H71A C71 H71B 109.5 . . ?
C70 C71 H71C 109.5 . . ?
H71A C71 H71C 109.5 . . ?
H71B C71 H71C 109.5 . . ?
O1 C72 C73 128.9(14) . . ?
O1 C72 H72A 105.1 . . ?
C73 C72 H72A 105.1 . . ?
O1 C72 H72B 105.1 . . ?
C73 C72 H72B 105.1 . . ?
H72A C72 H72B 105.9 . . ?
C72 C73 H73A 109.5 . . ?
C72 C73 H73B 109.5 . . ?
H73A C73 H73B 109.5 . . ?
C72 C73 H73C 109.5 . . ?
H73A C73 H73C 109.5 . . ?
H73B C73 H73C 109.5 . . ?
N1 Fe1 S1 111.92(10) . . ?
N1 Fe1 S2 111.59(10) . . ?
S1 Fe1 S2 100.06(4) . . ?
N1 Fe1 S3 123.70(10) . . ?
S1 Fe1 S3 97.91(4) . . ?
S2 Fe1 S3 108.42(4) . . ?
N2 Fe2 S1 119.18(10) . . ?
N2 Fe2 S4 119.14(10) . . ?
S1 Fe2 S4 97.28(4) . . ?
N2 Fe2 S3 117.07(11) . . ?
S1 Fe2 S3 97.46(4) . . ?
S4 Fe2 S3 102.70(4) . . ?
N3 Fe3 S1 114.83(10) . . ?
N3 Fe3 S2 116.29(10) . . ?
S1 Fe3 S2 99.12(4) . . ?
N3 Fe3 S4 129.18(10) . . ?
S1 Fe3 S4 95.21(4) . . ?
S2 Fe3 S4 96.57(4) . . ?
Si1 N1 Si2 121.04(18) . . ?
Si1 N1 Fe1 116.23(16) . . ?
Si2 N1 Fe1 118.51(17) . . ?
Si4 N2 Si3 119.03(17) . . ?
Si4 N2 Fe2 118.54(17) . . ?
Si3 N2 Fe2 122.23(17) . . ?
Si5 N3 Si6 118.55(19) . . ?
Si5 N3 Fe3 121.78(18) . . ?
Si6 N3 Fe3 119.63(17) . . ?
C72 O1 C70 128.6(10) . . ?
Fe2 S1 Fe1 82.46(4) . . ?
Fe2 S1 Fe3 85.69(4) . . ?
Fe1 S1 Fe3 80.55(3) . . ?
C1 S2 Fe1 126.39(13) . . ?
C1 S2 Fe3 120.62(12) . . ?
Fe1 S2 Fe3 79.34(3) . . ?
C7 S3 Fe1 106.45(12) . . ?
C7 S3 Fe2 111.35(12) . . ?
Fe1 S3 Fe2 77.87(3) . . ?
C11 S4 Fe3 114.68(12) . . ?
C11 S4 Fe2 119.44(12) . . ?
Fe3 S4 Fe2 80.97(3) . . ?
N1 Si1 C55 110.4(2) . . ?
N1 Si1 C44 112.58(17) . . ?
C55 Si1 C44 106.5(2) . . ?
N1 Si1 C43 113.11(18) . . ?
C55 Si1 C43 109.4(2) . . ?
C44 Si1 C43 104.4(2) . . ?
N1 Si2 C12 112.68(18) . . ?
N1 Si2 C33 110.58(19) . . ?
C12 Si2 C33 110.6(2) . . ?
N1 Si2 C13 113.7(2) . . ?
C12 Si2 C13 102.6(2) . . ?
C33 Si2 C13 106.2(2) . . ?
N2 Si3 C42 112.0(2) . . ?
N2 Si3 C40 111.6(2) . . ?
C42 Si3 C40 106.9(3) . . ?
N2 Si3 C41 114.6(2) . . ?
C42 Si3 C41 104.8(3) . . ?
C40 Si3 C41 106.5(3) . . ?
N2 Si4 C27 111.15(17) . . ?
N2 Si4 C28 112.4(2) . . ?
C27 Si4 C28 108.0(2) . . ?
N2 Si4 C26 113.70(19) . . ?
C27 Si4 C26 106.6(2) . . ?
C28 Si4 C26 104.5(2) . . ?
N3 Si5 C32 114.83(19) . . ?
N3 Si5 C15 111.7(2) . . ?
C32 Si5 C15 104.8(3) . . ?
N3 Si5 C31 111.0(2) . . ?
C32 Si5 C31 103.1(2) . . ?
C15 Si5 C31 111.1(2) . . ?
N3 Si6 C45 110.0(2) . . ?
N3 Si6 C14 113.9(2) . . ?
C45 Si6 C14 110.8(3) . . ?
N3 Si6 C46 115.1(2) . . ?
C45 Si6 C46 104.4(3) . . ?
C14 Si6 C46 102.1(2) . . ?

loop_
_geom_bond_atom_site_label_1
_geom_bond_atom_site_label_2
_geom_bond_distance
_geom_bond_site_symmetry_2
_geom_bond_publ_flag
C1 C2 1.527(5) . ?
C1 C19 1.531(5) . ?
C1 C3 1.539(5) . ?
C1 S2 1.877(4) . ?
C2 C4 1.534(5) . ?
C2 H2A 0.9900 . ?
C2 H2B 0.9900 . ?
C3 C18 1.537(5) . ?
C3 H3A 0.9900 . ?
C3 H3B 0.9900 . ?
C4 C6 1.518(6) . ?
C4 C5 1.528(6) . ?
C4 H4 1.0000 . ?
C5 C16 1.528(6) . ?
C5 H5A 0.9900 . ?
C5 H5B 0.9900 . ?
C6 C18 1.520(7) . ?
C6 H6A 0.9900 . ?
C6 H6B 0.9900 . ?
C7 C8 1.522(5) . ?
C7 C9 1.525(5) . ?
C7 C10 1.526(5) . ?
C7 S3 1.868(4) . ?
C8 C20 1.553(6) . ?
C8 H8A 0.9900 . ?
C8 H8B 0.9900 . ?
C9 C25 1.542(6) . ?
C9 H9A 0.9900 . ?
C9 H9B 0.9900 . ?
C10 C23 1.542(6) . ?
C10 H10A 0.9900 . ?
C10 H10B 0.9900 . ?
C11 C36 1.497(9) . ?
C11 C34 1.501(8) . ?
C11 C37 1.516(9) . ?
C11 C38 1.529(8) . ?
C11 C35 1.529(8) . ?
C11 C39 1.537(8) . ?
C11 S4 1.868(4) . ?
C12 Si2 1.865(4) . ?
C12 H12A 0.9800 . ?
C12 H12B 0.9800 . ?
C12 H12C 0.9800 . ?
C13 Si2 1.878(4) . ?
C13 H13A 0.9800 . ?
C13 H13B 0.9800 . ?
C13 H13C 0.9800 . ?
C14 Si6 1.871(5) . ?
C14 H14A 0.9800 . ?
C14 H14B 0.9800 . ?
C14 H14C 0.9800 . ?
C15 Si5 1.874(5) . ?
C15 H15A 0.9800 . ?
C15 H15B 0.9800 . ?
C15 H15C 0.9800 . ?
C16 C17 1.524(6) . ?
C16 C19 1.542(5) . ?
C16 H16 1.0000 . ?
C17 C18 1.516(6) . ?
C17 H17A 0.9900 . ?
C17 H17B 0.9900 . ?
C18 H18 1.0000 . ?
C19 H19A 0.9900 . ?
C19 H19B 0.9900 . ?
C20 C21 1.522(7) . ?
C20 C22 1.528(7) . ?
C20 H20 1.0000 . ?
C21 C25 1.518(7) . ?
C21 H21A 0.9900 . ?
C21 H21B 0.9900 . ?
C22 C23 1.527(7) . ?
C22 H22A 0.9900 . ?
C22 H22B 0.9900 . ?
C23 C24 1.525(6) . ?
C23 H23 1.0000 . ?
C24 C25 1.517(6) . ?
C24 H24A 0.9900 . ?
C24 H24B 0.9900 . ?
C25 H25 1.0000 . ?
C26 Si4 1.889(5) . ?
C26 H26A 0.9800 . ?
C26 H26B 0.9800 . ?
C26 H26C 0.9800 . ?
C27 Si4 1.874(4) . ?
C27 H27A 0.9800 . ?
C27 H27B 0.9800 . ?
C27 H27C 0.9800 . ?
C28 Si4 1.884(5) . ?
C28 H28A 0.9800 . ?
C28 H28B 0.9800 . ?
C28 H28C 0.9800 . ?
C31 Si5 1.880(5) . ?
C31 H31A 0.9800 . ?
C31 H31B 0.9800 . ?
C31 H31C 0.9800 . ?
C32 Si5 1.865(5) . ?
C32 H32A 0.9800 . ?
C32 H32B 0.9800 . ?
C32 H32C 0.9800 . ?
C33 Si2 1.871(5) . ?
C33 H33A 0.9800 . ?
C33 H33B 0.9800 . ?
C33 H33C 0.9800 . ?
C34 C58 1.617(10) . ?
C34 H34A 0.9900 . ?
C34 H34B 0.9900 . ?
C35 C62 1.501(11) . ?
C35 H35A 0.9900 . ?
C35 H35B 0.9900 . ?
C36 C59 1.577(12) . ?
C36 H36A 0.9900 . ?
C36 H36B 0.9900 . ?
C37 C61 1.512(11) . ?
C37 H37A 0.9900 . ?
C37 H37B 0.9900 . ?
C38 C60 1.607(12) . ?
C38 H38A 0.9900 . ?
C38 H38B 0.9900 . ?
C39 C63 1.499(11) . ?
C39 H39A 0.9900 . ?
C39 H39B 0.9900 . ?
C40 Si3 1.857(5) . ?
C40 H40A 0.9800 . ?
C40 H40B 0.9800 . ?
C40 H40C 0.9800 . ?
C41 Si3 1.867(5) . ?
C41 H41A 0.9800 . ?
C41 H41B 0.9800 . ?
C41 H41C 0.9800 . ?
C42 Si3 1.851(5) . ?
C42 H42A 0.9800 . ?
C42 H42B 0.9800 . ?
C42 H42C 0.9800 . ?
C43 Si1 1.881(5) . ?
C43 H43A 0.9800 . ?
C43 H43B 0.9800 . ?
C43 H43C 0.9800 . ?
C44 Si1 1.863(4) . ?
C44 H44A 0.9800 . ?
C44 H44B 0.9800 . ?
C44 H44C 0.9800 . ?
C45 Si6 1.863(5) . ?
C45 H45A 0.9800 . ?
C45 H45B 0.9800 . ?
C45 H45C 0.9800 . ?
C46 Si6 1.884(5) . ?
C46 H46A 0.9800 . ?
C46 H46B 0.9800 . ?
C46 H46C 0.9800 . ?
C49 C63 1.539(12) . ?
C49 C62 1.581(13) . ?
C49 H49A 0.9900 . ?
C49 H49B 0.9900 . ?
C50 C58 1.430(15) . ?
C50 C59 1.540(19) . ?
C50 H50A 0.9900 . ?
C50 H50B 0.9900 . ?
C51 C61 1.497(16) . ?
C51 C62 1.526(18) . ?
C51 H51A 0.9900 . ?
C51 H51B 0.9900 . ?
C52 C60 1.401(17) . ?
C52 C59 1.568(17) . ?
C52 H52A 0.9900 . ?
C52 H52B 0.9900 . ?
C53 C63 1.558(15) . ?
C53 C61 1.617(13) . ?
C53 H53A 0.9900 . ?
C53 H53B 0.9900 . ?
C54 C60 1.482(14) . ?
C54 C58 1.5255 . ?
C54 H54A 0.9900 . ?
C54 H54B 0.9900 . ?
C58 H58 1.0000 . ?
C55 Si1 1.861(5) . ?
C55 H55A 0.9800 . ?
C55 H55B 0.9800 . ?
C55 H55C 0.9800 . ?
C59 H59 1.0000 . ?
C60 H60 1.0000 . ?
C61 H61 1.0000 . ?
C62 H62 1.0000 . ?
C63 H63 1.0000 . ?
C70 C71 1.367(13) . ?
C70 O1 1.498(10) . ?
C70 H70A 0.9900 . ?
C70 H70B 0.9900 . ?
C71 H71A 0.9800 . ?
C71 H71B 0.9800 . ?
C71 H71C 0.9800 . ?
C72 O1 1.242(12) . ?
C72 C73 1.343(13) . ?
C72 H72A 0.9900 . ?
C72 H72B 0.9900 . ?
C73 H73A 0.9800 . ?
C73 H73B 0.9800 . ?
C73 H73C 0.9800 . ?
Fe1 N1 1.913(3) . ?
Fe1 S1 2.2924(11) . ?
Fe1 S2 2.3338(11) . ?
Fe1 S3 2.3459(11) . ?
Fe2 N2 1.907(3) . ?
Fe2 S1 2.2426(11) . ?
Fe2 S4 2.3910(11) . ?
Fe2 S3 2.4097(11) . ?
Fe3 N3 1.930(3) . ?
Fe3 S1 2.3209(11) . ?
Fe3 S2 2.3378(11) . ?
Fe3 S4 2.3896(10) . ?
N1 Si1 1.736(3) . ?
N1 Si2 1.738(3) . ?
N2 Si4 1.751(3) . ?
N2 Si3 1.757(3) . ?
N3 Si5 1.736(3) . ?
N3 Si6 1.746(3) . ?

loop_
_geom_torsion_atom_site_label_1
_geom_torsion_atom_site_label_2
_geom_torsion_atom_site_label_3
_geom_torsion_atom_site_label_4
_geom_torsion
_geom_torsion_site_symmetry_1
_geom_torsion_site_symmetry_2
_geom_torsion_site_symmetry_3
_geom_torsion_site_symmetry_4
_geom_torsion_publ_flag
C19 C1 C2 C4 -59.3(4) . . . . ?
C3 C1 C2 C4 60.5(4) . . . . ?
S2 C1 C2 C4 -178.5(3) . . . . ?
C2 C1 C3 C18 -60.1(4) . . . . ?
C19 C1 C3 C18 61.1(4) . . . . ?
S2 C1 C3 C18 177.5(3) . . . . ?
C1 C2 C4 C6 -61.3(4) . . . . ?
C1 C2 C4 C5 59.9(4) . . . . ?
C6 C4 C5 C16 59.2(4) . . . . ?
C2 C4 C5 C16 -61.8(5) . . . . ?
C5 C4 C6 C18 -59.5(4) . . . . ?
C2 C4 C6 C18 61.5(4) . . . . ?
C9 C7 C8 C20 59.7(5) . . . . ?
C10 C7 C8 C20 -60.3(4) . . . . ?
S3 C7 C8 C20 -177.7(3) . . . . ?
C8 C7 C9 C25 -59.1(5) . . . . ?
C10 C7 C9 C25 61.3(4) . . . . ?
S3 C7 C9 C25 -179.6(3) . . . . ?
C8 C7 C10 C23 60.5(4) . . . . ?
C9 C7 C10 C23 -60.2(4) . . . . ?
S3 C7 C10 C23 178.3(3) . . . . ?
C4 C5 C16 C17 -59.0(4) . . . . ?
C4 C5 C16 C19 61.3(5) . . . . ?
C5 C16 C17 C18 59.6(5) . . . . ?
C19 C16 C17 C18 -60.3(5) . . . . ?
C16 C17 C18 C6 -59.9(5) . . . . ?
C16 C17 C18 C3 60.4(5) . . . . ?
C4 C6 C18 C17 59.8(4) . . . . ?
C4 C6 C18 C3 -60.5(5) . . . . ?
C1 C3 C18 C17 -61.0(5) . . . . ?
C1 C3 C18 C6 59.7(4) . . . . ?
C2 C1 C19 C16 59.7(4) . . . . ?
C3 C1 C19 C16 -60.7(4) . . . . ?
S2 C1 C19 C16 -178.5(3) . . . . ?
C17 C16 C19 C1 60.6(5) . . . . ?
C5 C16 C19 C1 -59.9(5) . . . . ?
C7 C8 C20 C21 -60.3(5) . . . . ?
C7 C8 C20 C22 60.3(5) . . . . ?
C22 C20 C21 C25 -59.9(5) . . . . ?
C8 C20 C21 C25 60.4(5) . . . . ?
C21 C20 C22 C23 59.9(5) . . . . ?
C8 C20 C22 C23 -60.4(5) . . . . ?
C20 C22 C23 C24 -59.6(5) . . . . ?
C20 C22 C23 C10 60.5(5) . . . . ?
C7 C10 C23 C24 59.5(5) . . . . ?
C7 C10 C23 C22 -60.4(5) . . . . ?
C22 C23 C24 C25 60.1(5) . . . . ?
C10 C23 C24 C25 -59.9(5) . . . . ?
C23 C24 C25 C21 -60.3(5) . . . . ?
C23 C24 C25 C9 60.4(5) . . . . ?
C20 C21 C25 C24 59.8(5) . . . . ?
C20 C21 C25 C9 -59.9(5) . . . . ?
C7 C9 C25 C24 -61.3(5) . . . . ?
C7 C9 C25 C21 59.0(5) . . . . ?
C36 C11 C34 C58 57.2(7) . . . . ?
C37 C11 C34 C58 -3.0(11) . . . . ?
C38 C11 C34 C58 -63.2(7) . . . . ?
C35 C11 C34 C58 79.0(6) . . . . ?
C39 C11 C34 C58 -80.1(7) . . . . ?
S4 C11 C34 C58 -178.8(4) . . . . ?
C36 C11 C35 C62 75.3(7) . . . . ?
C34 C11 C35 C62 -80.4(7) . . . . ?
C37 C11 C35 C62 59.1(8) . . . . ?
C38 C11 C35 C62 -3.1(12) . . . . ?
C39 C11 C35 C62 -62.5(8) . . . . ?
S4 C11 C35 C62 178.3(6) . . . . ?
C34 C11 C36 C59 -59.0(8) . . . . ?
C37 C11 C36 C59 80.5(8) . . . . ?
C38 C11 C36 C59 61.0(8) . . . . ?
C35 C11 C36 C59 -80.9(8) . . . . ?
C39 C11 C36 C59 0.4(12) . . . . ?
S4 C11 C36 C59 177.7(6) . . . . ?
C36 C11 C37 C61 -74.2(7) . . . . ?
C34 C11 C37 C61 5.8(11) . . . . ?
C38 C11 C37 C61 83.8(7) . . . . ?
C35 C11 C37 C61 -57.5(7) . . . . ?
C39 C11 C37 C61 63.5(7) . . . . ?
S4 C11 C37 C61 -178.3(5) . . . . ?
C36 C11 C38 C60 -59.3(8) . . . . ?
C34 C11 C38 C60 62.3(8) . . . . ?
C37 C11 C38 C60 -78.4(7) . . . . ?
C35 C11 C38 C60 1.9(12) . . . . ?
C39 C11 C38 C60 78.7(7) . . . . ?
S4 C11 C38 C60 -179.5(6) . . . . ?
C36 C11 C39 C63 -0.9(11) . . . . ?
C34 C11 C39 C63 79.8(7) . . . . ?
C37 C11 C39 C63 -60.5(7) . . . . ?
C38 C11 C39 C63 -80.9(7) . . . . ?
C35 C11 C39 C63 61.2(8) . . . . ?
S4 C11 C39 C63 -178.3(5) . . . . ?
C59 C50 C58 C54 -46.3(10) . . . . ?
C59 C50 C58 C34 64.4(11) . . . . ?
C60 C54 C58 C50 46.3(7) . . . . ?
C60 C54 C58 C34 -65.6(6) . . . . ?
C11 C34 C58 C50 -57.0(8) . . . . ?
C11 C34 C58 C54 61.0(5) . . . . ?
C58 C50 C59 C52 43.7(13) . . . . ?
C58 C50 C59 C36 -63.5(11) . . . . ?
C60 C52 C59 C50 -44.8(14) . . . . ?
C60 C52 C59 C36 62.4(13) . . . . ?
C11 C36 C59 C50 55.5(11) . . . . ?
C11 C36 C59 C52 -56.2(11) . . . . ?
C59 C52 C60 C54 48.9(13) . . . . ?
C59 C52 C60 C38 -64.4(12) . . . . ?
C58 C54 C60 C52 -47.9(10) . . . . ?
C58 C54 C60 C38 66.0(7) . . . . ?
C11 C38 C60 C52 59.2(10) . . . . ?
C11 C38 C60 C54 -60.6(9) . . . . ?
C62 C51 C61 C37 -51.0(12) . . . . ?
C62 C51 C61 C53 67.3(11) . . . . ?
C11 C37 C61 C51 54.2(11) . . . . ?
C11 C37 C61 C53 -60.7(9) . . . . ?
C63 C53 C61 C51 -65.8(11) . . . . ?
C63 C53 C61 C37 55.8(10) . . . . ?
C11 C35 C62 C51 -56.4(10) . . . . ?
C11 C35 C62 C49 60.3(10) . . . . ?
C61 C51 C62 C35 52.3(11) . . . . ?
C61 C51 C62 C49 -67.8(11) . . . . ?
C63 C49 C62 C35 -56.4(11) . . . . ?
C63 C49 C62 C51 65.2(11) . . . . ?
C11 C39 C63 C49 -60.7(9) . . . . ?
C11 C39 C63 C53 59.3(9) . . . . ?
C62 C49 C63 C39 57.5(11) . . . . ?
C62 C49 C63 C53 -67.0(10) . . . . ?
C61 C53 C63 C39 -56.8(10) . . . . ?
C61 C53 C63 C49 67.2(10) . . . . ?
S1 Fe1 N1 Si1 -167.63(14) . . . . ?
S2 Fe1 N1 Si1 -56.4(2) . . . . ?
S3 Fe1 N1 Si1 75.84(19) . . . . ?
S1 Fe1 N1 Si2 -10.5(2) . . . . ?
S2 Fe1 N1 Si2 100.75(17) . . . . ?
S3 Fe1 N1 Si2 -127.00(15) . . . . ?
S1 Fe2 N2 Si4 -177.29(13) . . . . ?
S4 Fe2 N2 Si4 64.2(2) . . . . ?
S3 Fe2 N2 Si4 -60.4(2) . . . . ?
S1 Fe2 N2 Si3 7.8(2) . . . . ?
S4 Fe2 N2 Si3 -110.67(18) . . . . ?
S3 Fe2 N2 Si3 124.74(18) . . . . ?
S1 Fe3 N3 Si5 -34.4(2) . . . . ?
S2 Fe3 N3 Si5 -149.49(15) . . . . ?
S4 Fe3 N3 Si5 86.0(2) . . . . ?
S1 Fe3 N3 Si6 147.91(15) . . . . ?
S2 Fe3 N3 Si6 32.9(2) . . . . ?
S4 Fe3 N3 Si6 -91.68(19) . . . . ?
C73 C72 O1 C70 179.2(12) . . . . ?
C71 C70 O1 C72 -177.7(12) . . . . ?
N2 Fe2 S1 Fe1 142.51(12) . . . . ?
S4 Fe2 S1 Fe1 -88.18(4) . . . . ?
S3 Fe2 S1 Fe1 15.72(4) . . . . ?
N2 Fe2 S1 Fe3 -136.47(12) . . . . ?
S4 Fe2 S1 Fe3 -7.16(4) . . . . ?
S3 Fe2 S1 Fe3 96.74(4) . . . . ?
N1 Fe1 S1 Fe2 -147.46(11) . . . . ?
S2 Fe1 S1 Fe2 94.22(4) . . . . ?
S3 Fe1 S1 Fe2 -16.18(4) . . . . ?
N1 Fe1 S1 Fe3 125.68(11) . . . . ?
S2 Fe1 S1 Fe3 7.37(4) . . . . ?
S3 Fe1 S1 Fe3 -103.04(4) . . . . ?
N3 Fe3 S1 Fe2 144.97(10) . . . . ?
S2 Fe3 S1 Fe2 -90.39(4) . . . . ?
S4 Fe3 S1 Fe2 7.13(4) . . . . ?
N3 Fe3 S1 Fe1 -131.98(10) . . . . ?
S2 Fe3 S1 Fe1 -7.33(4) . . . . ?
S4 Fe3 S1 Fe1 90.19(4) . . . . ?
C2 C1 S2 Fe1 14.6(3) . . . . ?
C19 C1 S2 Fe1 -106.8(3) . . . . ?
C3 C1 S2 Fe1 135.8(2) . . . . ?
C2 C1 S2 Fe3 -85.1(3) . . . . ?
C19 C1 S2 Fe3 153.4(2) . . . . ?
C3 C1 S2 Fe3 36.0(3) . . . . ?
N1 Fe1 S2 C1 113.76(18) . . . . ?
S1 Fe1 S2 C1 -127.68(15) . . . . ?
S3 Fe1 S2 C1 -25.77(15) . . . . ?
N1 Fe1 S2 Fe3 -125.90(11) . . . . ?
S1 Fe1 S2 Fe3 -7.34(4) . . . . ?
S3 Fe1 S2 Fe3 94.58(4) . . . . ?
N3 Fe3 S2 C1 -102.98(18) . . . . ?
S1 Fe3 S2 C1 133.40(15) . . . . ?
S4 Fe3 S2 C1 37.02(15) . . . . ?
N3 Fe3 S2 Fe1 130.85(11) . . . . ?
S1 Fe3 S2 Fe1 7.23(4) . . . . ?
S4 Fe3 S2 Fe1 -89.15(4) . . . . ?
C8 C7 S3 Fe1 -70.0(3) . . . . ?
C9 C7 S3 Fe1 51.6(3) . . . . ?
C10 C7 S3 Fe1 171.4(2) . . . . ?
C8 C7 S3 Fe2 -153.1(2) . . . . ?
C9 C7 S3 Fe2 -31.5(3) . . . . ?
C10 C7 S3 Fe2 88.3(3) . . . . ?
N1 Fe1 S3 C7 29.37(17) . . . . ?
S1 Fe1 S3 C7 -93.71(13) . . . . ?
S2 Fe1 S3 C7 162.86(13) . . . . ?
N1 Fe1 S3 Fe2 138.33(11) . . . . ?
S1 Fe1 S3 Fe2 15.25(4) . . . . ?
S2 Fe1 S3 Fe2 -88.18(4) . . . . ?
N2 Fe2 S3 C7 -40.72(17) . . . . ?
S1 Fe2 S3 C7 87.54(13) . . . . ?
S4 Fe2 S3 C7 -173.23(13) . . . . ?
N2 Fe2 S3 Fe1 -143.83(10) . . . . ?
S1 Fe2 S3 Fe1 -15.58(4) . . . . ?
S4 Fe2 S3 Fe1 83.66(4) . . . . ?
C36 C11 S4 Fe3 -17.3(4) . . . . ?
C34 C11 S4 Fe3 -141.3(4) . . . . ?
C37 C11 S4 Fe3 41.4(4) . . . . ?
C38 C11 S4 Fe3 101.4(4) . . . . ?
C35 C11 S4 Fe3 -79.4(4) . . . . ?
C39 C11 S4 Fe3 160.9(4) . . . . ?
C36 C11 S4 Fe2 76.2(4) . . . . ?
C34 C11 S4 Fe2 -47.8(4) . . . . ?
C37 C11 S4 Fe2 134.9(4) . . . . ?
C38 C11 S4 Fe2 -165.1(4) . . . . ?
C35 C11 S4 Fe2 14.1(4) . . . . ?
C39 C11 S4 Fe2 -105.7(4) . . . . ?
N3 Fe3 S4 C11 -16.61(18) . . . . ?
S1 Fe3 S4 C11 111.58(13) . . . . ?
S2 Fe3 S4 C11 -148.59(13) . . . . ?
N3 Fe3 S4 Fe2 -134.94(12) . . . . ?
S1 Fe3 S4 Fe2 -6.75(4) . . . . ?
S2 Fe3 S4 Fe2 93.07(4) . . . . ?
N2 Fe2 S4 C11 23.05(18) . . . . ?
S1 Fe2 S4 C11 -106.29(14) . . . . ?
S3 Fe2 S4 C11 154.33(14) . . . . ?
N2 Fe2 S4 Fe3 136.36(11) . . . . ?
S1 Fe2 S4 Fe3 7.02(4) . . . . ?
S3 Fe2 S4 Fe3 -92.36(4) . . . . ?
Si2 N1 Si1 C55 -59.1(3) . . . . ?
Fe1 N1 Si1 C55 97.4(2) . . . . ?
Si2 N1 Si1 C44 -178.0(2) . . . . ?
Fe1 N1 Si1 C44 -21.5(3) . . . . ?
Si2 N1 Si1 C43 63.9(3) . . . . ?
Fe1 N1 Si1 C43 -139.5(2) . . . . ?
Si1 N1 Si2 C12 -135.5(2) . . . . ?
Fe1 N1 Si2 C12 68.5(3) . . . . ?
Si1 N1 Si2 C33 100.1(3) . . . . ?
Fe1 N1 Si2 C33 -55.9(3) . . . . ?
Si1 N1 Si2 C13 -19.3(3) . . . . ?
Fe1 N1 Si2 C13 -175.3(2) . . . . ?
Si4 N2 Si3 C42 30.4(3) . . . . ?
Fe2 N2 Si3 C42 -154.8(3) . . . . ?
Si4 N2 Si3 C40 -89.4(3) . . . . ?
Fe2 N2 Si3 C40 85.5(3) . . . . ?
Si4 N2 Si3 C41 149.5(3) . . . . ?
Fe2 N2 Si3 C41 -35.7(4) . . . . ?
Si3 N2 Si4 C27 173.9(2) . . . . ?
Fe2 N2 Si4 C27 -1.1(3) . . . . ?
Si3 N2 Si4 C28 52.7(3) . . . . ?
Fe2 N2 Si4 C28 -122.3(2) . . . . ?
Si3 N2 Si4 C26 -65.8(3) . . . . ?
Fe2 N2 Si4 C26 119.2(2) . . . . ?
Si6 N3 Si5 C32 173.7(3) . . . . ?
Fe3 N3 Si5 C32 -4.0(3) . . . . ?
Si6 N3 Si5 C15 -67.2(3) . . . . ?
Fe3 N3 Si5 C15 115.1(2) . . . . ?
Si6 N3 Si5 C31 57.3(3) . . . . ?
Fe3 N3 Si5 C31 -120.4(2) . . . . ?
Si5 N3 Si6 C45 -106.9(3) . . . . ?
Fe3 N3 Si6 C45 70.9(3) . . . . ?
Si5 N3 Si6 C14 128.2(2) . . . . ?
Fe3 N3 Si6 C14 -54.1(3) . . . . ?
Si5 N3 Si6 C46 10.7(3) . . . . ?
Fe3 N3 Si6 C46 -171.5(2) . . . . ?
